data_4339487
loop_
_publ_author_name
'Luo, Feng'
'Zheng, Ji-min'
'Kurmoo, Mohamedally'

_publ_section_title
;
 One-pot synthesis of Schiff-base-containing Ni8 clusters: solvothermal
 synthesis, structure, and magnetic properties.
;
_journal_issue 21
_journal_name_full 'Inorganic chemistry'
_journal_page_first 8448
_journal_page_last 8450
_journal_paper_doi 10.1021/ic7010259
_journal_volume 46
_journal_year 2007
_chemical_formula_sum 'C80 H56 Cl8 N8 Ni8 O8.5'
_chemical_formula_weight 2018.61
_chemical_name_systematic
; 
 ? 
;
_space_group_IT_number 2
_symmetry_cell_setting triclinic
_symmetry_space_group_name_Hall '-P 1'
_symmetry_space_group_name_H-M 'P -1'
_atom_sites_solution_hydrogens geom
_atom_sites_solution_primary direct
_atom_sites_solution_secondary difmap
_audit_creation_method SHELXL-97
_cell_angle_alpha 97.06(3)
_cell_angle_beta 105.64(3)
_cell_angle_gamma 115.01(3)
_cell_formula_units_Z 1
_cell_length_a 12.543(3)
_cell_length_b 12.896(3)
_cell_length_c 13.782(3)
_cell_measurement_reflns_used 11729
_cell_measurement_temperature 293(2)
_cell_measurement_theta_max 27.48
_cell_measurement_theta_min 3.01
_cell_volume 1872.4(11)
_computing_cell_refinement 'RAXIS-RAPID Auto(Rigaku, 2004)'
_computing_data_collection 'RAXIS-RAPID Auto(Rigaku, 2004)'
_computing_data_reduction 'CrystalStructure(Rigaku/MSC, 2004)'
_computing_molecular_graphics 'SHELXL-97 (Sheldrick, 2001)'
_computing_publication_material 'SHELXL-97 (Sheldrick, 1997)'
_computing_structure_refinement 'SHELXL-97 (Sheldrick, 1997)'
_computing_structure_solution 'SHELXS-97 (Sheldrick, 1997)'
_diffrn_ambient_temperature 293(2)
_diffrn_measured_fraction_theta_full 0.984
_diffrn_measured_fraction_theta_max 0.984
_diffrn_measurement_device_type 'rigaku r-axis rapid IP area detector'
_diffrn_measurement_method '\w scans'
_diffrn_radiation_monochromator graphite
_diffrn_radiation_probe x-ray
_diffrn_radiation_type MoK\a
_diffrn_radiation_wavelength 0.71073
_diffrn_reflns_av_R_equivalents 0.0621
_diffrn_reflns_av_sigmaI/netI 0.0896
_diffrn_reflns_limit_h_max 16
_diffrn_reflns_limit_h_min -13
_diffrn_reflns_limit_k_max 16
_diffrn_reflns_limit_k_min -16
_diffrn_reflns_limit_l_max 16
_diffrn_reflns_limit_l_min -17
_diffrn_reflns_number 18196
_diffrn_reflns_theta_full 27.48
_diffrn_reflns_theta_max 27.48
_diffrn_reflns_theta_min 3.01
_diffrn_source 'rotating anode'
_exptl_absorpt_coefficient_mu 2.316
_exptl_absorpt_correction_T_max 0.6297
_exptl_absorpt_correction_T_min 0.4155
_exptl_absorpt_correction_type multi-scan
_exptl_crystal_colour Red
_exptl_crystal_density_diffrn 1.790
_exptl_crystal_density_method 'not measured'
_exptl_crystal_description Block
_exptl_crystal_F_000 1020
_exptl_crystal_size_max 0.46
_exptl_crystal_size_mid 0.28
_exptl_crystal_size_min 0.22
_refine_diff_density_max 0.677
_refine_diff_density_min -1.387
_refine_diff_density_rms 0.163
_refine_ls_extinction_coef 0.0002(6)
_refine_ls_extinction_expression Fc^*^=kFc[1+0.001xFc^2^\l^3^/sin(2\q)]^-1/4^
_refine_ls_extinction_method SHELXL
_refine_ls_goodness_of_fit_ref 1.042
_refine_ls_hydrogen_treatment constr
_refine_ls_matrix_type full
_refine_ls_number_parameters 531
_refine_ls_number_reflns 8441
_refine_ls_number_restraints 4
_refine_ls_restrained_S_all 1.042
_refine_ls_R_factor_all 0.1193
_refine_ls_R_factor_gt 0.0688
_refine_ls_shift/su_max 0.000
_refine_ls_shift/su_mean 0.000
_refine_ls_structure_factor_coef Fsqd
_refine_ls_weighting_details 'calc w=1/[\s^2^(Fo^2^)+(0.1044P)^2^+3.2664P] where P=(Fo^2^+2Fc^2^)/3'
_refine_ls_weighting_scheme calc
_refine_ls_wR_factor_gt 0.1813
_refine_ls_wR_factor_ref 0.2122
_reflns_number_gt 5193
_reflns_number_total 8441
_reflns_threshold_expression >2sigma(I)
_cod_data_source_file ic7010259-file002.cif
_cod_data_source_block shelxl
_cod_depositor_comments
;
The following automatic conversions were performed:

'_symmetry_cell_setting' value 'Triclinic' changed to 'triclinic'
according to
/usr/data/users/saulius/automatic-downloads/retrospective/ACS/lib/dictionaries/cif_core.dic
dictionary named 'cif_core.dic' version 2.4.2 from
2011-04-26.

'_exptl_absorpt_correction_type' value 'Multi-scan'
changed to 'multi-scan' according to
/usr/data/users/saulius/automatic-downloads/retrospective/ACS/lib/dictionaries/cif_core.dic
dictionary named 'cif_core.dic' version 2.4.2 from 2011-04-26.

Automatic conversion script
Id: cif_fix_values 2281 2013-09-26 08:29:07Z andrius 
;
_cod_original_cell_volume 1872.4(7)
_cod_original_sg_symbol_H-M P-1
_cod_original_formula_sum 'C80 H56 Cl8 N8 Ni8 O8.50'
_cod_database_code 4339487

loop_
_symmetry_equiv_pos_as_xyz
'x, y, z'
'-x, -y, -z'

loop_
_atom_site_label
_atom_site_type_symbol
_atom_site_fract_x
_atom_site_fract_y
_atom_site_fract_z
_atom_site_U_iso_or_equiv
_atom_site_adp_type
_atom_site_occupancy
_atom_site_symmetry_multiplicity
_atom_site_calc_flag
_atom_site_refinement_flags
C1 C 0.7587(6) 0.3954(6) 1.1055(5) 0.0340(14) Uani 1 1 d .
H1 H 0.8295 0.3991 1.0933 0.041 Uiso 1 1 calc R
C2 C 0.5944(6) 0.5780(6) 1.1270(5) 0.0338(14) Uani 1 1 d D
C3 C 0.9188(7) 0.9760(6) 1.1180(5) 0.0342(15) Uani 1 1 d D
C4 C 0.6222(6) 0.7706(6) 1.1218(5) 0.0318(14) Uani 1 1 d .
C5 C 0.6817(8) 0.9725(7) 1.1146(6) 0.0449(18) Uani 1 1 d .
H5 H 0.7378 1.0440 1.1076 0.054 Uiso 1 1 calc R
C6 C 0.7089(6) 0.8794(6) 1.1150(5) 0.0306(13) Uani 1 1 d .
C7 C 1.0572(6) 0.8869(6) 1.1033(5) 0.0319(14) Uani 1 1 d .
C8 C 0.7343(6) 0.4924(5) 1.1039(5) 0.0275(13) Uani 1 1 d .
C9 C 0.6257(6) 0.4843(6) 1.1238(5) 0.0340(14) Uani 1 1 d .
C10 C 0.6788(7) 0.2964(6) 1.1248(6) 0.0399(16) Uani 1 1 d .
H10 H 0.6971 0.2338 1.1266 0.048 Uiso 1 1 calc R
C11 C 0.5710(7) 0.2856(7) 1.1418(7) 0.0474(19) Uani 1 1 d .
H11 H 0.5172 0.2165 1.1538 0.057 Uiso 1 1 calc R
C12 C 1.0338(8) 0.2530(8) 0.6334(6) 0.0482(19) Uani 1 1 d .
C13 C 0.5455(8) 0.3794(7) 1.1406(6) 0.0445(17) Uani 1 1 d .
H13 H 0.4730 0.3728 1.1512 0.053 Uiso 1 1 calc R
C14 C 1.2054(11) 0.7997(9) 0.6273(7) 0.071(3) Uani 1 1 d .
H14 H 1.2236 0.8782 0.6312 0.085 Uiso 1 1 calc R
C15 C 1.2784(8) 1.0202(7) 1.1454(7) 0.051(2) Uani 1 1 d .
H15 H 1.3593 1.0320 1.1545 0.061 Uiso 1 1 calc R
C16 C 0.5116(7) 0.7580(6) 1.1333(6) 0.0377(16) Uani 1 1 d .
H16 H 0.4547 0.6869 1.1404 0.045 Uiso 1 1 calc R
C17 C 1.0701(8) 0.6057(7) 0.6372(6) 0.0479(19) Uani 1 1 d .
C18 C 0.6274(8) 0.1838(7) 0.6273(6) 0.0460(18) Uani 1 1 d .
C19 C 0.5711(8) 0.9581(7) 1.1247(7) 0.050(2) Uani 1 1 d .
H19 H 0.5527 1.0208 1.1253 0.060 Uiso 1 1 calc R
C20 C 1.0389(7) 0.9868(6) 1.1223(5) 0.0345(15) Uani 1 1 d .
C21 C 1.1792(7) 0.9060(6) 1.1140(6) 0.0415(17) Uani 1 1 d .
H21 H 1.1932 0.8414 1.0999 0.050 Uiso 1 1 calc R
C22 C 1.1257(9) 0.2213(9) 0.6290(6) 0.056(2) Uani 1 1 d .
H22 H 1.2015 0.2766 0.6263 0.068 Uiso 1 1 calc R
C23 C 0.7259(9) 0.1501(7) 0.6385(6) 0.0486(19) Uani 1 1 d D
C24 C 1.1036(12) 0.1075(11) 0.6285(7) 0.073(3) Uani 1 1 d .
H24 H 1.1640 0.0852 0.6238 0.088 Uiso 1 1 calc R
C25 C 0.6491(7) 0.2985(7) 0.6272(5) 0.0413(17) Uani 1 1 d .
C26 C 0.9000(9) 0.0573(8) 0.6392(6) 0.052(2) Uani 1 1 d .
H26 H 0.8245 0.0022 0.6423 0.063 Uiso 1 1 calc R
C27 C 0.5053(9) 0.0921(8) 0.6086(7) 0.062(2) Uani 1 1 d .
H27 H 0.4926 0.0167 0.6133 0.074 Uiso 1 1 calc R
C28 C 1.1358(8) 0.4516(8) 0.6181(6) 0.051(2) Uani 1 1 d D
C29 C 0.4871(8) 0.8528(7) 1.1340(6) 0.0467(19) Uani 1 1 d .
H29 H 0.4126 0.8451 1.1409 0.056 Uiso 1 1 calc R
C30 C 1.2615(9) 0.6469(9) 0.6050(7) 0.066(3) Uani 1 1 d .
H30 H 1.3172 0.6215 0.5931 0.080 Uiso 1 1 calc R
C31 C 1.1406(7) 1.1011(6) 1.1513(7) 0.0459(18) Uani 1 1 d .
H31 H 1.1272 1.1664 1.1623 0.055 Uiso 1 1 calc R
C32 C 0.9223(8) 0.1715(7) 0.6387(5) 0.0433(18) Uani 1 1 d .
C33 C 0.9932(11) 0.0260(9) 0.6349(7) 0.065(3) Uani 1 1 d .
H33 H 0.9803 -0.0502 0.6364 0.078 Uiso 1 1 calc R
C34 C 1.2577(8) 1.1186(7) 1.1637(8) 0.055(2) Uani 1 1 d .
H34 H 1.3245 1.1954 1.1843 0.066 Uiso 1 1 calc R
C35 C 1.1537(8) 0.5678(8) 0.6190(6) 0.049(2) Uani 1 1 d .
C36 C 0.4248(9) 0.2271(10) 0.5801(8) 0.069(3) Uani 1 1 d .
H36 H 0.3567 0.2420 0.5629 0.082 Uiso 1 1 calc R
C37 C 0.5431(9) 0.3179(9) 0.6018(7) 0.061(2) Uani 1 1 d .
H37 H 0.5541 0.3935 0.5998 0.074 Uiso 1 1 calc R
C38 C 1.2869(10) 0.7620(10) 0.6085(7) 0.077(3) Uani 1 1 d .
H38 H 1.3589 0.8140 0.5983 0.092 Uiso 1 1 calc R
C39 C 0.4044(9) 0.1153(10) 0.5832(8) 0.071(3) Uani 1 1 d .
H39 H 0.3232 0.0548 0.5683 0.085 Uiso 1 1 calc R
C40 C 1.0983(10) 0.7242(8) 0.6403(7) 0.060(2) Uani 1 1 d .
H40 H 1.0433 0.7511 0.6513 0.072 Uiso 1 1 calc R
Cl1 Cl 1.02975(16) 0.71454(14) 0.86792(13) 0.0355(4) Uani 1 1 d .
Cl2 Cl 0.72211(17) 0.55921(18) 0.83656(15) 0.0444(4) Uani 1 1 d .
Cl3 Cl 1.11210(18) 0.60041(15) 1.10776(13) 0.0405(4) Uani 1 1 d .
Cl4 Cl 0.7661(3) 0.6635(3) 0.5928(2) 0.0802(8) Uani 1 1 d .
H2A H 0.5101(19) 0.543(6) 1.120(5) 0.034(18) Uiso 1 1 d D
H3A H 0.912(8) 1.045(4) 1.126(6) 0.05(2) Uiso 1 1 d D
H23A H 0.706(8) 0.071(3) 0.635(6) 0.06(3) Uiso 1 1 d D
H28A H 1.186(10) 0.435(11) 0.586(9) 0.12(5) Uiso 1 1 d D
N1 N 0.8204(5) 0.8785(5) 1.1085(4) 0.0303(12) Uani 1 1 d .
N2 N 0.6615(5) 0.6823(5) 1.1175(4) 0.0285(11) Uani 1 1 d .
N3 N 1.0434(6) 0.3666(6) 0.6338(4) 0.0436(15) Uani 1 1 d .
N4 N 0.8361(6) 0.2162(6) 0.6401(4) 0.0409(14) Uani 1 1 d .
Ni1 Ni 0.81391(8) 0.73214(7) 1.09742(6) 0.0271(2) Uani 1 1 d .
Ni2 Ni 0.92749(9) 0.60350(9) 0.98543(8) 0.0416(3) Uani 1 1 d .
Ni3 Ni 0.90218(9) 0.37535(8) 0.64239(7) 0.0391(3) Uani 1 1 d .
Ni4 Ni 0.83895(12) 0.57472(11) 0.71463(9) 0.0556(3) Uani 1 1 d .
O1 O 0.9645(4) 0.7765(4) 1.0767(4) 0.0331(10) Uani 1 1 d .
O2 O 0.8145(4) 0.5883(4) 1.0857(3) 0.0302(10) Uani 1 1 d .
O3 O 0.9653(5) 0.5353(5) 0.6498(4) 0.0451(13) Uani 1 1 d .
O4 O 0.7612(5) 0.3877(5) 0.6453(4) 0.0443(12) Uani 1 1 d .
O5 O 0.459(3) 0.537(3) 0.615(2) 0.090(11) Uani 0.25 1 d P

loop_
_atom_site_aniso_label
_atom_site_aniso_U_11
_atom_site_aniso_U_22
_atom_site_aniso_U_33
_atom_site_aniso_U_23
_atom_site_aniso_U_13
_atom_site_aniso_U_12
C1 0.030(4) 0.025(3) 0.052(4) 0.012(3) 0.017(3) 0.015(3)
C2 0.021(3) 0.033(4) 0.053(4) 0.019(3) 0.019(3) 0.012(3)
C3 0.036(4) 0.018(3) 0.053(4) 0.012(3) 0.019(3) 0.014(3)
C4 0.029(3) 0.028(4) 0.043(4) 0.007(3) 0.015(3) 0.017(3)
C5 0.046(5) 0.028(4) 0.069(5) 0.014(3) 0.027(4) 0.020(4)
C6 0.031(3) 0.027(3) 0.039(3) 0.011(3) 0.015(3) 0.016(3)
C7 0.030(3) 0.022(3) 0.048(4) 0.014(3) 0.022(3) 0.010(3)
C8 0.027(3) 0.022(3) 0.036(3) 0.010(2) 0.015(3) 0.011(3)
C9 0.026(3) 0.025(3) 0.046(4) 0.013(3) 0.014(3) 0.006(3)
C10 0.042(4) 0.025(4) 0.061(4) 0.020(3) 0.022(3) 0.019(3)
C11 0.036(4) 0.033(4) 0.080(5) 0.032(4) 0.031(4) 0.011(3)
C12 0.056(5) 0.051(5) 0.039(4) 0.008(3) 0.017(4) 0.028(4)
C13 0.041(4) 0.036(4) 0.062(5) 0.019(3) 0.024(4) 0.018(4)
C14 0.083(8) 0.042(5) 0.061(6) 0.015(4) 0.036(5) 0.001(5)
C15 0.036(4) 0.035(4) 0.091(6) 0.021(4) 0.032(4) 0.017(4)
C16 0.032(4) 0.033(4) 0.055(4) 0.014(3) 0.020(3) 0.018(3)
C17 0.051(5) 0.042(5) 0.035(4) 0.005(3) 0.015(3) 0.010(4)
C18 0.042(4) 0.042(5) 0.044(4) 0.010(3) 0.015(3) 0.012(4)
C19 0.050(5) 0.038(4) 0.082(6) 0.016(4) 0.029(4) 0.034(4)
C20 0.035(4) 0.025(3) 0.045(4) 0.012(3) 0.018(3) 0.013(3)
C21 0.040(4) 0.028(4) 0.070(5) 0.023(3) 0.030(4) 0.020(3)
C22 0.059(6) 0.072(7) 0.050(5) 0.017(4) 0.022(4) 0.041(5)
C23 0.057(5) 0.034(4) 0.051(4) 0.014(3) 0.022(4) 0.016(4)
C24 0.089(8) 0.096(9) 0.061(6) 0.018(5) 0.028(5) 0.069(8)
C25 0.037(4) 0.041(4) 0.037(4) 0.010(3) 0.009(3) 0.015(4)
C26 0.070(6) 0.053(5) 0.040(4) 0.010(3) 0.016(4) 0.038(5)
C27 0.060(6) 0.042(5) 0.063(5) 0.011(4) 0.030(4) 0.003(4)
C28 0.045(5) 0.056(5) 0.040(4) 0.007(4) 0.018(3) 0.014(4)
C29 0.040(4) 0.049(5) 0.066(5) 0.011(4) 0.026(4) 0.032(4)
C30 0.056(6) 0.064(7) 0.057(5) 0.013(4) 0.025(4) 0.006(5)
C31 0.039(4) 0.019(3) 0.083(5) 0.018(3) 0.035(4) 0.008(3)
C32 0.055(5) 0.045(5) 0.031(3) 0.007(3) 0.013(3) 0.027(4)
C33 0.089(8) 0.061(6) 0.053(5) 0.010(4) 0.018(5) 0.050(6)
C34 0.040(5) 0.024(4) 0.102(7) 0.020(4) 0.039(5) 0.007(4)
C35 0.051(5) 0.045(5) 0.042(4) 0.011(3) 0.022(4) 0.012(4)
C36 0.044(5) 0.074(7) 0.081(6) 0.022(5) 0.018(5) 0.024(5)
C37 0.047(5) 0.056(6) 0.077(6) 0.019(5) 0.023(4) 0.020(5)
C38 0.073(7) 0.063(7) 0.046(5) 0.015(4) 0.024(5) -0.012(5)
C39 0.043(5) 0.067(7) 0.082(7) 0.010(5) 0.028(5) 0.010(5)
C40 0.078(7) 0.036(5) 0.056(5) 0.013(4) 0.034(5) 0.012(5)
Cl1 0.0378(9) 0.0260(8) 0.0472(9) 0.0130(7) 0.0205(7) 0.0152(7)
Cl2 0.0351(9) 0.0480(11) 0.0564(10) 0.0149(8) 0.0184(8) 0.0239(9)
Cl3 0.0455(10) 0.0278(9) 0.0468(9) 0.0066(7) 0.0092(7) 0.0217(8)
Cl4 0.101(2) 0.095(2) 0.0717(15) 0.0433(14) 0.0296(14) 0.0657(19)
N1 0.034(3) 0.024(3) 0.044(3) 0.015(2) 0.020(2) 0.018(3)
N2 0.027(3) 0.022(3) 0.042(3) 0.011(2) 0.013(2) 0.015(2)
N3 0.045(4) 0.044(4) 0.036(3) 0.002(3) 0.014(3) 0.019(3)
N4 0.046(4) 0.041(4) 0.038(3) 0.013(3) 0.018(3) 0.020(3)
Ni1 0.0270(4) 0.0193(4) 0.0403(5) 0.0096(3) 0.0167(3) 0.0124(3)
Ni2 0.0441(6) 0.0339(5) 0.0568(6) 0.0158(4) 0.0247(5) 0.0223(5)
Ni3 0.0379(5) 0.0327(5) 0.0424(5) 0.0074(4) 0.0159(4) 0.0130(4)
Ni4 0.0603(7) 0.0486(7) 0.0591(7) 0.0141(5) 0.0216(5) 0.0270(6)
O1 0.029(2) 0.021(2) 0.054(3) 0.0063(19) 0.021(2) 0.013(2)
O2 0.029(2) 0.021(2) 0.051(3) 0.0145(19) 0.024(2) 0.014(2)
O3 0.048(3) 0.033(3) 0.054(3) 0.009(2) 0.030(2) 0.013(3)
O4 0.041(3) 0.030(3) 0.058(3) 0.009(2) 0.018(2) 0.014(2)
O5 0.09(2) 0.12(3) 0.082(18) -0.004(17) 0.016(16) 0.09(2)

loop_
_atom_type_symbol
_atom_type_description
_atom_type_scat_dispersion_real
_atom_type_scat_dispersion_imag
_atom_type_scat_source
C C 0.0033 0.0016 'International Tables Vol C Tables 4.2.6.8 and 6.1.1.4'
H H 0.0000 0.0000 'International Tables Vol C Tables 4.2.6.8 and 6.1.1.4'
N N 0.0061 0.0033 'International Tables Vol C Tables 4.2.6.8 and 6.1.1.4'
O O 0.0106 0.0060 'International Tables Vol C Tables 4.2.6.8 and 6.1.1.4'
Ni Ni 0.3393 1.1124 'International Tables Vol C Tables 4.2.6.8 and 6.1.1.4'
Cl Cl 0.1484 0.1585 'International Tables Vol C Tables 4.2.6.8 and 6.1.1.4'

loop_
_geom_angle_atom_site_label_1
_geom_angle_atom_site_label_2
_geom_angle_atom_site_label_3
_geom_angle
_geom_angle_site_symmetry_1
_geom_angle_site_symmetry_3
C10 C1 C8 120.0(6) . .
C10 C1 H1 120.0 . .
C8 C1 H1 120.0 . .
N2 C2 C9 125.6(6) . .
N2 C2 H2A 127(5) . .
C9 C2 H2A 105(5) . .
N1 C3 C20 125.6(6) . .
N1 C3 H3A 117(5) . .
C20 C3 H3A 117(5) . .
C16 C4 C6 119.9(6) . .
C16 C4 N2 126.3(6) . .
C6 C4 N2 113.7(5) . .
C19 C5 C6 119.0(7) . .
C19 C5 H5 120.5 . .
C6 C5 H5 120.5 . .
C5 C6 C4 120.3(6) . .
C5 C6 N1 127.2(6) . .
C4 C6 N1 112.5(5) . .
O1 C7 C21 119.1(6) . .
O1 C7 C20 122.6(6) . .
C21 C7 C20 118.3(6) . .
O2 C8 C1 118.7(5) . .
O2 C8 C9 122.8(5) . .
C1 C8 C9 118.5(6) . .
C13 C9 C2 118.0(6) . .
C13 C9 C8 118.9(6) . .
C2 C9 C8 123.1(6) . .
C1 C10 C11 122.4(6) . .
C1 C10 H10 118.8 . .
C11 C10 H10 118.8 . .
C13 C11 C10 118.5(7) . .
C13 C11 H11 120.8 . .
C10 C11 H11 120.8 . .
C32 C12 C22 120.3(8) . .
C32 C12 N3 114.3(7) . .
C22 C12 N3 125.4(8) . .
C11 C13 C9 121.6(7) . .
C11 C13 H13 119.2 . .
C9 C13 H13 119.2 . .
C40 C14 C38 121.1(10) . .
C40 C14 H14 119.4 . .
C38 C14 H14 119.4 . .
C21 C15 C34 120.3(7) . .
C21 C15 H15 119.8 . .
C34 C15 H15 119.8 . .
C29 C16 C4 118.7(7) . .
C29 C16 H16 120.6 . .
C4 C16 H16 120.6 . .
O3 C17 C35 123.0(8) . .
O3 C17 C40 118.7(8) . .
C35 C17 C40 118.3(8) . .
C25 C18 C27 120.9(8) . .
C25 C18 C23 122.0(7) . .
C27 C18 C23 116.9(8) . .
C5 C19 C29 121.0(7) . .
C5 C19 H19 119.5 . .
C29 C19 H19 119.5 . .
C31 C20 C7 119.9(6) . .
C31 C20 C3 117.8(6) . .
C7 C20 C3 122.2(6) . .
C15 C21 C7 120.3(6) . .
C15 C21 H21 119.8 . .
C7 C21 H21 119.8 . .
C24 C22 C12 119.3(10) . .
C24 C22 H22 120.3 . .
C12 C22 H22 120.3 . .
N4 C23 C18 125.4(8) . .
N4 C23 H23A 115(6) . .
C18 C23 H23A 119(6) . .
C22 C24 C33 120.7(10) . .
C22 C24 H24 119.7 . .
C33 C24 H24 119.7 . .
O4 C25 C18 123.6(7) . .
O4 C25 C37 119.1(8) . .
C18 C25 C37 117.3(8) . .
C32 C26 C33 118.7(9) . .
C32 C26 H26 120.6 . .
C33 C26 H26 120.6 . .
C39 C27 C18 119.5(9) . .
C39 C27 H27 120.2 . .
C18 C27 H27 120.2 . .
N3 C28 C35 126.8(8) . .
N3 C28 H28A 121(8) . .
C35 C28 H28A 110(8) . .
C19 C29 C16 120.9(7) . .
C19 C29 H29 119.5 . .
C16 C29 H29 119.5 . .
C38 C30 C35 121.0(11) . .
C38 C30 H30 119.5 . .
C35 C30 H30 119.5 . .
C34 C31 C20 121.4(7) . .
C34 C31 H31 119.3 . .
C20 C31 H31 119.3 . .
C12 C32 C26 120.7(8) . .
C12 C32 N4 113.8(7) . .
C26 C32 N4 125.6(8) . .
C24 C33 C26 120.3(10) . .
C24 C33 H33 119.9 . .
C26 C33 H33 119.9 . .
C31 C34 C15 119.6(7) . .
C31 C34 H34 120.2 . .
C15 C34 H34 120.2 . .
C30 C35 C17 119.6(9) . .
C30 C35 C28 117.9(9) . .
C17 C35 C28 122.5(8) . .
C39 C36 C37 121.5(10) . .
C39 C36 H36 119.2 . .
C37 C36 H36 119.2 . .
C36 C37 C25 121.0(10) . .
C36 C37 H37 119.5 . .
C25 C37 H37 119.5 . .
C30 C38 C14 119.4(9) . .
C30 C38 H38 120.3 . .
C14 C38 H38 120.3 . .
C36 C39 C27 119.7(9) . .
C36 C39 H39 120.2 . .
C27 C39 H39 120.2 . .
C14 C40 C17 120.5(10) . .
C14 C40 H40 119.7 . .
C17 C40 H40 119.7 . .
Ni4 Cl1 Ni2 89.04(7) . .
Ni4 Cl2 Ni2 87.40(7) . .
Ni2 Cl3 Ni2 98.32(8) . 2_767
C3 N1 C6 121.1(5) . .
C3 N1 Ni1 124.7(5) . .
C6 N1 Ni1 114.0(4) . .
C2 N2 C4 121.5(5) . .
C2 N2 Ni1 125.1(4) . .
C4 N2 Ni1 113.4(4) . .
C28 N3 C12 123.2(7) . .
C28 N3 Ni3 123.6(6) . .
C12 N3 Ni3 112.8(5) . .
C23 N4 C32 121.7(7) . .
C23 N4 Ni3 125.6(6) . .
C32 N4 Ni3 112.8(5) . .
N1 Ni1 O1 96.0(2) . .
N1 Ni1 O2 177.4(2) . .
O1 Ni1 O2 81.42(19) . .
N1 Ni1 N2 85.9(2) . .
O1 Ni1 N2 178.1(2) . .
O2 Ni1 N2 96.7(2) . .
O2 Ni2 O1 66.07(16) . .
O2 Ni2 Cl3 99.94(13) . .
O1 Ni2 Cl3 95.43(14) . .
O2 Ni2 Cl1 148.18(12) . .
O1 Ni2 Cl1 87.41(13) . .
Cl3 Ni2 Cl1 99.78(7) . .
O2 Ni2 Cl3 111.50(13) . 2_767
O1 Ni2 Cl3 175.93(14) . 2_767
Cl3 Ni2 Cl3 81.68(8) . 2_767
Cl1 Ni2 Cl3 95.89(7) . 2_767
O2 Ni2 Cl2 84.06(13) . .
O1 Ni2 Cl2 97.26(14) . .
Cl3 Ni2 Cl2 167.24(7) . .
Cl1 Ni2 Cl2 82.17(7) . .
Cl3 Ni2 Cl2 85.58(8) 2_767 .
O3 Ni3 O4 82.4(2) . .
O3 Ni3 N4 177.2(2) . .
O4 Ni3 N4 95.7(3) . .
O3 Ni3 N3 95.7(3) . .
O4 Ni3 N3 177.0(3) . .
N4 Ni3 N3 86.3(3) . .
O4 Ni4 O3 67.9(2) . .
O4 Ni4 Cl4 110.48(17) . .
O3 Ni4 Cl4 100.81(16) . .
O4 Ni4 Cl1 131.23(16) . .
O3 Ni4 Cl1 86.87(15) . .
Cl4 Ni4 Cl1 115.00(11) . .
O4 Ni4 Cl2 97.90(16) . .
O3 Ni4 Cl2 152.77(16) . .
Cl4 Ni4 Cl2 106.03(10) . .
Cl1 Ni4 Cl2 85.97(7) . .
C7 O1 Ni1 125.4(4) . .
C7 O1 Ni2 134.1(4) . .
Ni1 O1 Ni2 100.1(2) . .
C8 O2 Ni1 126.2(4) . .
C8 O2 Ni2 130.0(4) . .
Ni1 O2 Ni2 100.39(19) . .
C17 O3 Ni3 127.4(5) . .
C17 O3 Ni4 131.5(5) . .
Ni3 O3 Ni4 100.1(2) . .
C25 O4 Ni3 126.0(5) . .
C25 O4 Ni4 130.5(5) . .
Ni3 O4 Ni4 102.3(2) . .

loop_
_geom_bond_atom_site_label_1
_geom_bond_atom_site_label_2
_geom_bond_distance
_geom_bond_site_symmetry_2
C1 C10 1.360(10) .
C1 C8 1.409(8) .
C1 H1 0.9300 .
C2 N2 1.296(8) .
C2 C9 1.421(9) .
C2 H2A 0.926(10) .
C3 N1 1.297(9) .
C3 C20 1.436(9) .
C3 H3A 0.927(10) .
C4 C16 1.382(9) .
C4 C6 1.398(9) .
C4 N2 1.420(8) .
C5 C19 1.368(11) .
C5 C6 1.380(9) .
C5 H5 0.9300 .
C6 N1 1.430(8) .
C7 O1 1.325(8) .
C7 C21 1.405(9) .
C7 C20 1.407(9) .
C8 O2 1.328(7) .
C8 C9 1.424(9) .
C9 C13 1.395(10) .
C10 C11 1.386(10) .
C10 H10 0.9300 .
C11 C13 1.377(11) .
C11 H11 0.9300 .
C12 C32 1.376(12) .
C12 C22 1.390(11) .
C12 N3 1.417(10) .
C13 H13 0.9300 .
C14 C40 1.360(13) .
C14 C38 1.372(16) .
C14 H14 0.9300 .
C15 C21 1.381(11) .
C15 C34 1.407(11) .
C15 H15 0.9300 .
C16 C29 1.380(10) .
C16 H16 0.9300 .
C17 O3 1.317(9) .
C17 C35 1.396(12) .
C17 C40 1.407(12) .
C18 C25 1.387(11) .
C18 C27 1.411(12) .
C18 C23 1.452(12) .
C19 C29 1.369(12) .
C19 H19 0.9300 .
C20 C31 1.397(10) .
C21 H21 0.9300 .
C22 C24 1.372(14) .
C22 H22 0.9300 .
C23 N4 1.273(10) .
C23 H23A 0.932(10) .
C24 C33 1.374(16) .
C24 H24 0.9300 .
C25 O4 1.317(9) .
C25 C37 1.416(12) .
C26 C32 1.378(11) .
C26 C33 1.402(12) .
C26 H26 0.9300 .
C27 C39 1.385(14) .
C27 H27 0.9300 .
C28 N3 1.308(10) .
C28 C35 1.416(12) .
C28 H28A 0.931(10) .
C29 H29 0.9300 .
C30 C38 1.370(15) .
C30 C35 1.389(12) .
C30 H30 0.9300 .
C31 C34 1.346(11) .
C31 H31 0.9300 .
C32 N4 1.428(10) .
C33 H33 0.9300 .
C34 H34 0.9300 .
C36 C39 1.362(15) .
C36 C37 1.366(13) .
C36 H36 0.9300 .
C37 H37 0.9300 .
C38 H38 0.9300 .
C39 H39 0.9300 .
C40 H40 0.9300 .
Cl1 Ni4 2.476(3) .
Cl1 Ni2 2.541(2) .
Cl2 Ni4 2.485(2) .
Cl2 Ni2 2.606(2) .
Cl3 Ni2 2.489(2) .
Cl3 Ni2 2.556(2) 2_767
Cl4 Ni4 2.344(3) .
N1 Ni1 1.840(5) .
N2 Ni1 1.854(5) .
N3 Ni3 1.855(6) .
N4 Ni3 1.852(6) .
Ni1 O1 1.843(4) .
Ni1 O2 1.846(4) .
Ni2 O2 2.201(4) .
Ni2 O1 2.212(4) .
Ni2 Cl3 2.556(2) 2_767
Ni3 O3 1.849(5) .
Ni3 O4 1.852(5) .
Ni4 O4 2.150(5) .
Ni4 O3 2.214(5) .

loop_
_geom_torsion_atom_site_label_1
_geom_torsion_atom_site_label_2
_geom_torsion_atom_site_label_3
_geom_torsion_atom_site_label_4
_geom_torsion
_geom_torsion_site_symmetry_1
_geom_torsion_site_symmetry_4
C19 C5 C6 C4 2.3(11) . .
C19 C5 C6 N1 -178.0(7) . .
C16 C4 C6 C5 -3.1(10) . .
N2 C4 C6 C5 177.9(6) . .
C16 C4 C6 N1 177.2(6) . .
N2 C4 C6 N1 -1.9(8) . .
C10 C1 C8 O2 179.5(6) . .
C10 C1 C8 C9 0.6(10) . .
N2 C2 C9 C13 176.9(7) . .
N2 C2 C9 C8 -3.4(11) . .
O2 C8 C9 C13 179.0(6) . .
C1 C8 C9 C13 -2.1(10) . .
O2 C8 C9 C2 -0.6(10) . .
C1 C8 C9 C2 178.2(6) . .
C8 C1 C10 C11 1.0(11) . .
C1 C10 C11 C13 -1.0(12) . .
C10 C11 C13 C9 -0.7(12) . .
C2 C9 C13 C11 -178.1(7) . .
C8 C9 C13 C11 2.2(11) . .
C6 C4 C16 C29 2.3(10) . .
N2 C4 C16 C29 -178.8(7) . .
C6 C5 C19 C29 -0.7(13) . .
O1 C7 C20 C31 179.2(6) . .
C21 C7 C20 C31 -0.2(10) . .
O1 C7 C20 C3 2.3(10) . .
C21 C7 C20 C3 -177.1(6) . .
N1 C3 C20 C31 -168.7(7) . .
N1 C3 C20 C7 8.3(11) . .
C34 C15 C21 C7 -2.1(13) . .
O1 C7 C21 C15 -177.6(7) . .
C20 C7 C21 C15 1.8(11) . .
C32 C12 C22 C24 0.8(12) . .
N3 C12 C22 C24 -179.6(7) . .
C25 C18 C23 N4 -6.3(12) . .
C27 C18 C23 N4 169.1(8) . .
C12 C22 C24 C33 -1.6(13) . .
C27 C18 C25 O4 179.2(7) . .
C23 C18 C25 O4 -5.6(11) . .
C27 C18 C25 C37 -3.5(11) . .
C23 C18 C25 C37 171.7(7) . .
C25 C18 C27 C39 4.1(12) . .
C23 C18 C27 C39 -171.3(8) . .
C5 C19 C29 C16 -0.1(13) . .
C4 C16 C29 C19 -0.7(12) . .
C7 C20 C31 C34 -1.4(12) . .
C3 C20 C31 C34 175.7(8) . .
C22 C12 C32 C26 -0.3(11) . .
N3 C12 C32 C26 -179.9(6) . .
C22 C12 C32 N4 -178.5(6) . .
N3 C12 C32 N4 1.9(9) . .
C33 C26 C32 C12 0.4(11) . .
C33 C26 C32 N4 178.4(7) . .
C22 C24 C33 C26 1.7(14) . .
C32 C26 C33 C24 -1.1(12) . .
C20 C31 C34 C15 1.2(13) . .
C21 C15 C34 C31 0.6(14) . .
C38 C30 C35 C17 -0.2(13) . .
C38 C30 C35 C28 -177.8(8) . .
O3 C17 C35 C30 179.0(7) . .
C40 C17 C35 C30 0.3(12) . .
O3 C17 C35 C28 -3.4(12) . .
C40 C17 C35 C28 177.8(7) . .
N3 C28 C35 C30 177.3(8) . .
N3 C28 C35 C17 -0.3(13) . .
C39 C36 C37 C25 0.7(15) . .
O4 C25 C37 C36 178.5(8) . .
C18 C25 C37 C36 1.1(12) . .
C35 C30 C38 C14 0.7(14) . .
C40 C14 C38 C30 -1.4(15) . .
C37 C36 C39 C27 -0.1(15) . .
C18 C27 C39 C36 -2.3(14) . .
C38 C14 C40 C17 1.5(15) . .
O3 C17 C40 C14 -179.8(8) . .
C35 C17 C40 C14 -0.9(13) . .
C20 C3 N1 C6 173.9(6) . .
C20 C3 N1 Ni1 -0.6(10) . .
C5 C6 N1 C3 11.1(10) . .
C4 C6 N1 C3 -169.2(6) . .
C5 C6 N1 Ni1 -173.9(6) . .
C4 C6 N1 Ni1 5.8(7) . .
C9 C2 N2 C4 -180.0(6) . .
C9 C2 N2 Ni1 0.1(10) . .
C16 C4 N2 C2 -1.7(10) . .
C6 C4 N2 C2 177.2(6) . .
C16 C4 N2 Ni1 178.2(6) . .
C6 C4 N2 Ni1 -2.9(7) . .
C35 C28 N3 C12 -178.8(7) . .
C35 C28 N3 Ni3 9.0(11) . .
C32 C12 N3 C28 -172.5(7) . .
C22 C12 N3 C28 7.9(12) . .
C32 C12 N3 Ni3 0.5(8) . .
C22 C12 N3 Ni3 -179.2(6) . .
C18 C23 N4 C32 -172.3(7) . .
C18 C23 N4 Ni3 6.7(11) . .
C12 C32 N4 C23 175.7(7) . .
C26 C32 N4 C23 -2.4(11) . .
C12 C32 N4 Ni3 -3.4(8) . .
C26 C32 N4 Ni3 178.5(6) . .
C3 N1 Ni1 O1 -11.3(6) . .
C6 N1 Ni1 O1 173.8(4) . .
C3 N1 Ni1 O2 -8(5) . .
C6 N1 Ni1 O2 177(91) . .
C3 N1 Ni1 N2 168.8(6) . .
C6 N1 Ni1 N2 -6.0(4) . .
C2 N2 Ni1 N1 -175.1(6) . .
C4 N2 Ni1 N1 4.9(4) . .
C2 N2 Ni1 O1 10(7) . .
C4 N2 Ni1 O1 -170(7) . .
C2 N2 Ni1 O2 4.7(6) . .
C4 N2 Ni1 O2 -175.2(4) . .
Ni2 Cl3 Ni2 O2 110.51(13) 2_767 .
Ni2 Cl3 Ni2 O1 177.11(14) 2_767 .
Ni2 Cl3 Ni2 Cl1 -94.59(8) 2_767 .
Ni2 Cl3 Ni2 Cl3 0.0 2_767 2_767
Ni2 Cl3 Ni2 Cl2 3.2(4) 2_767 .
Ni4 Cl1 Ni2 O2 -93.8(3) . .
Ni4 Cl1 Ni2 O1 -126.35(13) . .
Ni4 Cl1 Ni2 Cl3 138.59(7) . .
Ni4 Cl1 Ni2 Cl3 56.05(7) . 2_767
Ni4 Cl1 Ni2 Cl2 -28.65(6) . .
Ni4 Cl2 Ni2 O2 179.81(12) . .
Ni4 Cl2 Ni2 O1 114.93(14) . .
Ni4 Cl2 Ni2 Cl3 -71.1(3) . .
Ni4 Cl2 Ni2 Cl1 28.57(6) . .
Ni4 Cl2 Ni2 Cl3 -68.00(7) . 2_767
C23 N4 Ni3 O3 48(6) . .
C32 N4 Ni3 O3 -133(6) . .
C23 N4 Ni3 O4 1.6(7) . .
C32 N4 Ni3 O4 -179.4(5) . .
C23 N4 Ni3 N3 -176.1(7) . .
C32 N4 Ni3 N3 2.9(5) . .
C28 N3 Ni3 O3 -10.9(6) . .
C12 N3 Ni3 O3 176.2(5) . .
C28 N3 Ni3 O4 41(5) . .
C12 N3 Ni3 O4 -132(5) . .
C28 N3 Ni3 N4 171.0(6) . .
C12 N3 Ni3 N4 -1.9(5) . .
Ni2 Cl1 Ni4 O4 -67.0(2) . .
Ni2 Cl1 Ni4 O3 -123.76(15) . .
Ni2 Cl1 Ni4 Cl4 135.77(10) . .
Ni2 Cl1 Ni4 Cl2 29.96(7) . .
Ni2 Cl2 Ni4 O4 101.93(16) . .
Ni2 Cl2 Ni4 O3 46.0(3) . .
Ni2 Cl2 Ni4 Cl4 -144.04(10) . .
Ni2 Cl2 Ni4 Cl1 -29.16(6) . .
C21 C7 O1 Ni1 160.1(5) . .
C20 C7 O1 Ni1 -19.3(9) . .
C21 C7 O1 Ni2 -28.3(9) . .
C20 C7 O1 Ni2 152.3(5) . .
N1 Ni1 O1 C7 21.3(5) . .
O2 Ni1 O1 C7 -158.6(5) . .
N2 Ni1 O1 C7 -164(6) . .
N1 Ni1 O1 Ni2 -152.6(2) . .
O2 Ni1 O1 Ni2 27.5(2) . .
N2 Ni1 O1 Ni2 22(7) . .
O2 Ni2 O1 C7 162.1(6) . .
Cl3 Ni2 O1 C7 63.6(6) . .
Cl1 Ni2 O1 C7 -35.9(6) . .
Cl3 Ni2 O1 C7 108.2(18) 2_767 .
Cl2 Ni2 O1 C7 -117.7(6) . .
O2 Ni2 O1 Ni1 -24.78(18) . .
Cl3 Ni2 O1 Ni1 -123.27(18) . .
Cl1 Ni2 O1 Ni1 137.15(19) . .
Cl3 Ni2 O1 Ni1 -78.7(19) 2_767 .
Cl2 Ni2 O1 Ni1 55.39(19) . .
C1 C8 O2 Ni1 -171.2(4) . .
C9 C8 O2 Ni1 7.6(9) . .
C1 C8 O2 Ni2 33.8(8) . .
C9 C8 O2 Ni2 -147.3(5) . .
N1 Ni1 O2 C8 169(5) . .
O1 Ni1 O2 C8 171.6(5) . .
N2 Ni1 O2 C8 -8.6(5) . .
N1 Ni1 O2 Ni2 -31(5) . .
O1 Ni1 O2 Ni2 -27.7(2) . .
N2 Ni1 O2 Ni2 152.1(2) . .
O1 Ni2 O2 C8 -175.6(6) . .
Cl3 Ni2 O2 C8 -84.0(5) . .
Cl1 Ni2 O2 C8 148.4(4) . .
Cl3 Ni2 O2 C8 0.9(5) 2_767 .
Cl2 Ni2 O2 C8 83.7(5) . .
O1 Ni2 O2 Ni1 24.76(18) . .
Cl3 Ni2 O2 Ni1 116.32(17) . .
Cl1 Ni2 O2 Ni1 -11.2(4) . .
Cl3 Ni2 O2 Ni1 -158.78(14) 2_767 .
Cl2 Ni2 O2 Ni1 -75.92(18) . .
C35 C17 O3 Ni3 -2.2(11) . .
C40 C17 O3 Ni3 176.5(5) . .
C35 C17 O3 Ni4 163.7(5) . .
C40 C17 O3 Ni4 -17.6(11) . .
O4 Ni3 O3 C17 -169.6(6) . .
N4 Ni3 O3 C17 144(5) . .
N3 Ni3 O3 C17 8.0(6) . .
O4 Ni3 O3 Ni4 21.0(2) . .
N4 Ni3 O3 Ni4 -26(6) . .
N3 Ni3 O3 Ni4 -161.3(2) . .
O4 Ni4 O3 C17 172.0(7) . .
Cl4 Ni4 O3 C17 64.1(7) . .
Cl1 Ni4 O3 C17 -50.7(7) . .
Cl2 Ni4 O3 C17 -125.7(6) . .
O4 Ni4 O3 Ni3 -19.3(2) . .
Cl4 Ni4 O3 Ni3 -127.2(2) . .
Cl1 Ni4 O3 Ni3 117.9(2) . .
Cl2 Ni4 O3 Ni3 43.0(5) . .
C18 C25 O4 Ni3 15.7(10) . .
C37 C25 O4 Ni3 -161.5(6) . .
C18 C25 O4 Ni4 -149.6(6) . .
C37 C25 O4 Ni4 33.1(10) . .
O3 Ni3 O4 C25 169.4(6) . .
N4 Ni3 O4 C25 -12.6(6) . .
N3 Ni3 O4 C25 117(5) . .
O3 Ni3 O4 Ni4 -21.9(2) . .
N4 Ni3 O4 Ni4 156.1(2) . .
N3 Ni3 O4 Ni4 -74(5) . .
O3 Ni4 O4 C25 -172.6(7) . .
Cl4 Ni4 O4 C25 -78.9(6) . .
Cl1 Ni4 O4 C25 123.1(6) . .
Cl2 Ni4 O4 C25 31.5(6) . .
O3 Ni4 O4 Ni3 19.4(2) . .
Cl4 Ni4 O4 Ni3 113.1(2) . .
Cl1 Ni4 O4 Ni3 -44.9(3) . .
Cl2 Ni4 O4 Ni3 -136.4(2) . .
